data_7005521
loop_
_publ_author_name
'Bennett, Martin A.'
'Bhargava, Suresh K.'
'Messelh\"auser, Johannes'
'Priv\'er, Steven H'
'Welling, Lee L.'
'Willis, Anthony C.'

_publ_section_title
;
 ortho-Metallated complexes of platinum(II) and diplatinum(I)
 containing the carbanions (2-diphenylphosphino)phenyl and
 (2-diphenylphosphino)-n-tolyl (n = 5, 6).
;
_journal_issue 29
_journal_name_full 'Dalton transactions (Cambridge, England : 2003)'
_journal_page_first 3158
_journal_page_last 3169
_journal_paper_doi 10.1039/b702808c
_journal_year 2007
_chemical_formula_moiety 'C72 H56 P4 Pt2 '
_chemical_formula_sum 'C72 H56 P4 Pt2'
_chemical_formula_weight 1435.31
_space_group_IT_number 73
_symmetry_cell_setting orthorhombic
_symmetry_Int_Tables_number 73
_symmetry_space_group_name_Hall '-I 2b 2c'
_symmetry_space_group_name_H-M 'I b c a'
_audit_creation_date 2000-05-09
_audit_creation_method 'by teXsan v1.8'
_audit_update_record
;
2000-05-10 - Report on C72 H56 P4 Pt2
by Anthony C. Willis
for Lee L. Welling and Martin A. Bennett
2000-05-10 - checkcif passes all tests
2007-01-23 - new checkcif checks
;
_cell_angle_alpha 90
_cell_angle_beta 90
_cell_angle_gamma 90
_cell_formula_units_Z 8
_cell_length_a 20.1950(3)
_cell_length_b 23.2688(3)
_cell_length_c 24.9714(3)
_cell_measurement_reflns_used 91979
_cell_measurement_temperature 200.0
_cell_measurement_theta_max 27.485
_cell_measurement_theta_min 3.395
_cell_volume 11734.4(3)
_computing_cell_refinement 'HKL Scalepack (Otwinowski & Minor 1997)'
_computing_data_collection KappaCCD
_computing_data_reduction 'Denzo and Scalepack (Otwinowski & Minor, 1997)'
_computing_publication_material 'teXsan (MSC, 1992-1997)'
_computing_structure_refinement 'teXsan (MSC, 1992-1997)'
_computing_structure_solution
;
DIRDIF92 PATTY (Beurskens, 1992)
;
_diffrn_ambient_temperature 200.0
_diffrn_measured_fraction_theta_full 1.0
_diffrn_measured_fraction_theta_max 1.0
_diffrn_measurement_device_type 'Nonius KappaCCD'
_diffrn_measurement_method CCD
_diffrn_orient_matrix_UB_11 0.00000
_diffrn_orient_matrix_UB_12 0.00000
_diffrn_orient_matrix_UB_13 0.00000
_diffrn_orient_matrix_UB_21 0.00000
_diffrn_orient_matrix_UB_22 0.00000
_diffrn_orient_matrix_UB_23 0.00000
_diffrn_orient_matrix_UB_31 0.00000
_diffrn_orient_matrix_UB_32 0.00000
_diffrn_orient_matrix_UB_33 0.00000
_diffrn_radiation_detector CCD
_diffrn_radiation_monochromator graphite
_diffrn_radiation_source 'X-ray tube'
_diffrn_radiation_type 'Mo K\a'
_diffrn_radiation_wavelength 0.7107
_diffrn_reflns_av_R_equivalents 0.049
_diffrn_reflns_av_sigmaI/netI 0.030
_diffrn_reflns_limit_h_max 26
_diffrn_reflns_limit_h_min -26
_diffrn_reflns_limit_k_max 30
_diffrn_reflns_limit_k_min -30
_diffrn_reflns_limit_l_max 32
_diffrn_reflns_limit_l_min -28
_diffrn_reflns_number 113538
_diffrn_reflns_reduction_process 'Lp corrections applied'
_diffrn_reflns_theta_full 27.5
_diffrn_reflns_theta_max 27.47
_diffrn_reflns_theta_min 3.41
_diffrn_standards_decay_% 0.00
_diffrn_standards_interval_count 0
_diffrn_standards_number 0
_exptl_absorpt_coefficient_mu 4.897
_exptl_absorpt_correction_T_max 0.636
_exptl_absorpt_correction_T_min 0.400
_exptl_absorpt_correction_type integration
_exptl_absorpt_process_details
;
Gaussian integration (Coppens, 1970)
;
_exptl_crystal_colour yellow
_exptl_crystal_density_diffrn 1.625
_exptl_crystal_density_meas ?
_exptl_crystal_description needle
_exptl_crystal_F_000 5632.00
_exptl_crystal_size_max 0.30
_exptl_crystal_size_mid 0.12
_exptl_crystal_size_min 0.10
_refine_diff_density_max 1.89
_refine_diff_density_min -1.08
_refine_ls_extinction_method none
_refine_ls_goodness_of_fit_all 2.034
_refine_ls_goodness_of_fit_ref 1.935
_refine_ls_hydrogen_treatment noref
_refine_ls_matrix_type full
_refine_ls_number_constraints 0
_refine_ls_number_parameters 352
_refine_ls_number_reflns 5589
_refine_ls_number_restraints 0
_refine_ls_R_factor_all 0.0649
_refine_ls_R_factor_gt 0.0398
_refine_ls_shift/su_max 0.0020
_refine_ls_shift/su_mean 0.0010
_refine_ls_structure_factor_coef F
_refine_ls_weighting_details 'w = 1/[\s^2^(Fo) + 0.00040|Fo|^2^]'
_refine_ls_weighting_scheme sigma
_refine_ls_wR_factor_all 0.0619
_refine_ls_wR_factor_ref 0.0534
_reflns_number_gt 5589
_reflns_number_total 6720
_reflns_threshold_expression I>3.00\s(I)
_cod_data_source_file b702808c.txt
_cod_data_source_block 5_llw21_with_numabs
_cod_original_cell_volume 11734.4(2)
_cod_original_sg_symbol_H-M 'I b c a '
_cod_original_formula_sum 'C72 H56 P4 Pt2 '
_cod_database_code 7005521

loop_
_symmetry_equiv_pos_as_xyz
' +X , +Y , +Z '
' +X , -Y ,1/2-Z '
'1/2-X , +Y , -Z '
' -X ,1/2-Y , +Z '
' -X , -Y , -Z '
' -X , +Y ,1/2+Z '
'1/2+X , -Y , +Z '
' +X ,1/2+Y , -Z '
'1/2+X ,1/2+Y ,1/2+Z '
'1/2+X ,1/2-Y , -Z '
' -X ,1/2+Y ,1/2-Z '
'1/2-X , -Y ,1/2+Z '
'1/2-X ,1/2-Y ,1/2-Z '
'1/2-X ,1/2+Y , +Z '
' +X ,1/2-Y ,1/2+Z '
'1/2+X , +Y ,1/2-Z '

loop_
_atom_site_label
_atom_site_fract_x
_atom_site_fract_y
_atom_site_fract_z
_atom_site_U_iso_or_equiv
_atom_site_occupancy
_atom_site_refinement_flags
_atom_site_adp_type
_atom_site_calc_flag
_atom_site_calc_attached_atom
Pt(1) 0.49160(1) 0.677575(8) 0.603941(7) 0.02456(7) 1.000 . Uani d ?
P(1) 0.53704(7) 0.63698(6) 0.68046(5) 0.0272(3) 1.000 . Uani d ?
P(2) 0.58166(6) 0.69313(6) 0.54964(5) 0.0271(3) 1.000 . Uani d ?
C(111) 0.4524(3) 0.6167(2) 0.6947(2) 0.032(1) 1.000 . Uani d ?
C(112) 0.4187(2) 0.6437(2) 0.6530(2) 0.031(1) 1.000 . Uani d ?
C(113) 0.3498(3) 0.6400(3) 0.6524(2) 0.042(2) 1.000 . Uani d ?
C(114) 0.3174(3) 0.6098(3) 0.6935(2) 0.050(2) 1.000 . Uani d ?
C(115) 0.3523(3) 0.5822(3) 0.7335(2) 0.054(2) 1.000 . Uani d ?
C(116) 0.4206(3) 0.5847(2) 0.7343(2) 0.040(2) 1.000 . Uani d ?
C(121) 0.5696(3) 0.6717(2) 0.7398(2) 0.029(1) 1.000 . Uani d ?
C(122) 0.5788(3) 0.7314(2) 0.7385(2) 0.034(1) 1.000 . Uani d ?
C(123) 0.6001(3) 0.7596(2) 0.7845(2) 0.042(2) 1.000 . Uani d ?
C(124) 0.6113(3) 0.7293(3) 0.8310(2) 0.045(2) 1.000 . Uani d ?
C(125) 0.6018(3) 0.6703(2) 0.8320(2) 0.041(2) 1.000 . Uani d ?
C(126) 0.5807(3) 0.6418(2) 0.7870(2) 0.038(2) 1.000 . Uani d ?
C(131) 0.5867(2) 0.5731(2) 0.6704(2) 0.030(1) 1.000 . Uani d ?
C(132) 0.5610(3) 0.5311(2) 0.6362(2) 0.038(2) 1.000 . Uani d ?
C(133) 0.5992(3) 0.4836(2) 0.6218(2) 0.045(2) 1.000 . Uani d ?
C(134) 0.6626(3) 0.4776(3) 0.6421(2) 0.043(2) 1.000 . Uani d ?
C(135) 0.6882(3) 0.5182(3) 0.6758(2) 0.044(2) 1.000 . Uani d ?
C(136) 0.6507(3) 0.5658(3) 0.6902(2) 0.040(2) 1.000 . Uani d ?
C(211) 0.6029(2) 0.7629(2) 0.5220(2) 0.028(1) 1.000 . Uani d ?
C(212) 0.5741(3) 0.8130(2) 0.5415(2) 0.027(1) 1.000 . Uani d ?
C(213) 0.5979(3) 0.8648(2) 0.5193(2) 0.038(2) 1.000 . Uani d ?
C(214) 0.6473(3) 0.8666(2) 0.4815(2) 0.039(2) 1.000 . Uani d ?
C(215) 0.6769(3) 0.8165(2) 0.4638(2) 0.038(2) 1.000 . Uani d ?
C(216) 0.6548(3) 0.7649(2) 0.4841(2) 0.034(1) 1.000 . Uani d ?
C(221) 0.5740(2) 0.6458(2) 0.4914(2) 0.032(1) 1.000 . Uani d ?
C(222) 0.5786(3) 0.5860(3) 0.4976(2) 0.045(2) 1.000 . Uani d ?
C(223) 0.5707(3) 0.5498(3) 0.4540(3) 0.057(2) 1.000 . Uani d ?
C(224) 0.5585(4) 0.5721(3) 0.4043(2) 0.059(2) 1.000 . Uani d ?
C(225) 0.5510(3) 0.6299(3) 0.3984(2) 0.048(2) 1.000 . Uani d ?
C(226) 0.5574(3) 0.6671(2) 0.4407(2) 0.036(2) 1.000 . Uani d ?
C(231) 0.6610(3) 0.6740(2) 0.5813(2) 0.031(1) 1.000 . Uani d ?
C(232) 0.6766(3) 0.7049(2) 0.6271(2) 0.036(2) 1.000 . Uani d ?
C(233) 0.7354(3) 0.6945(3) 0.6543(2) 0.045(2) 1.000 . Uani d ?
C(234) 0.7786(3) 0.6532(3) 0.6363(2) 0.045(2) 1.000 . Uani d ?
C(235) 0.7635(3) 0.6230(3) 0.5905(2) 0.046(2) 1.000 . Uani d ?
C(236) 0.7055(3) 0.6331(3) 0.5629(2) 0.040(2) 1.000 . Uani d ?
H(1) 0.3251 0.6577 0.6246 0.050 1.000 . Uiso c ?
H(2) 0.2704 0.6083 0.6937 0.060 1.000 . Uiso c ?
H(3) 0.3292 0.5614 0.7605 0.064 1.000 . Uiso c ?
H(4) 0.4453 0.5653 0.7611 0.048 1.000 . Uiso c ?
H(5) 0.5706 0.7523 0.7065 0.041 1.000 . Uiso c ?
H(6) 0.6070 0.8000 0.7839 0.050 1.000 . Uiso c ?
H(7) 0.6254 0.7488 0.8624 0.054 1.000 . Uiso c ?
H(8) 0.6101 0.6495 0.8640 0.050 1.000 . Uiso c ?
H(9) 0.5736 0.6014 0.7881 0.046 1.000 . Uiso c ?
H(10) 0.5173 0.5349 0.6227 0.045 1.000 . Uiso c ?
H(11) 0.5818 0.4554 0.5981 0.053 1.000 . Uiso c ?
H(12) 0.6885 0.4451 0.6325 0.052 1.000 . Uiso c ?
H(13) 0.7318 0.5139 0.6895 0.053 1.000 . Uiso c ?
H(14) 0.6689 0.5937 0.7139 0.048 1.000 . Uiso c ?
H(15) 0.5789 0.9000 0.5310 0.045 1.000 . Uiso c ?
H(16) 0.6612 0.9025 0.4674 0.047 1.000 . Uiso c ?
H(17) 0.7117 0.8176 0.4382 0.046 1.000 . Uiso c ?
H(18) 0.6748 0.7302 0.4725 0.041 1.000 . Uiso c ?
H(19) 0.5872 0.5702 0.5320 0.054 1.000 . Uiso c ?
H(20) 0.5737 0.5094 0.4587 0.069 1.000 . Uiso c ?
H(21) 0.5552 0.5474 0.3741 0.071 1.000 . Uiso c ?
H(22) 0.5410 0.6449 0.3640 0.058 1.000 . Uiso c ?
H(23) 0.5506 0.7072 0.4356 0.044 1.000 . Uiso c ?
H(24) 0.6468 0.7334 0.6399 0.043 1.000 . Uiso c ?
H(25) 0.7457 0.7161 0.6855 0.054 1.000 . Uiso c ?
H(26) 0.8184 0.6455 0.6552 0.054 1.000 . Uiso c ?
H(27) 0.7935 0.5948 0.5778 0.056 1.000 . Uiso c ?
H(28) 0.6961 0.6120 0.5312 0.048 1.000 . Uiso c ?

loop_
_atom_site_aniso_label
_atom_site_aniso_U_11
_atom_site_aniso_U_22
_atom_site_aniso_U_33
_atom_site_aniso_U_12
_atom_site_aniso_U_13
_atom_site_aniso_U_23
Pt(1) 0.0233(1) 0.0296(1) 0.0208(1) -0.00322(7) -0.00039(7) 0.00022(7)
P(1) 0.0300(7) 0.0297(7) 0.0220(6) -0.0039(5) -0.0014(5) 0.0017(5)
P(2) 0.0250(7) 0.0344(7) 0.0217(6) -0.0009(5) 0.0003(5) 0.0008(5)
C(111) 0.038(3) 0.033(3) 0.024(2) -0.006(2) 0.005(2) -0.003(2)
C(112) 0.031(3) 0.031(3) 0.032(3) -0.005(2) 0.002(2) -0.006(2)
C(113) 0.033(3) 0.051(4) 0.042(3) -0.011(3) -0.002(2) -0.001(3)
C(114) 0.035(3) 0.058(4) 0.057(4) -0.020(3) 0.011(3) -0.005(3)
C(115) 0.057(4) 0.058(4) 0.046(3) -0.023(3) 0.016(3) 0.002(3)
C(116) 0.054(4) 0.039(3) 0.028(3) -0.013(3) 0.005(2) 0.000(2)
C(121) 0.034(3) 0.037(3) 0.018(2) -0.002(2) -0.003(2) -0.004(2)
C(122) 0.038(3) 0.036(3) 0.028(3) -0.006(2) -0.002(2) 0.002(2)
C(123) 0.053(4) 0.029(3) 0.043(3) -0.004(3) -0.004(3) -0.003(2)
C(124) 0.048(4) 0.057(4) 0.031(3) -0.009(3) -0.004(3) -0.007(3)
C(125) 0.057(4) 0.045(4) 0.022(3) -0.002(3) -0.005(2) 0.007(2)
C(126) 0.048(3) 0.038(3) 0.028(3) -0.009(3) -0.004(2) 0.004(2)
C(131) 0.033(3) 0.029(3) 0.027(2) -0.001(2) 0.000(2) 0.001(2)
C(132) 0.037(3) 0.035(3) 0.040(3) -0.003(2) -0.008(2) 0.004(2)
C(133) 0.048(4) 0.037(3) 0.048(3) 0.000(3) -0.009(3) -0.006(3)
C(134) 0.046(3) 0.036(3) 0.047(3) 0.005(3) -0.002(3) -0.005(3)
C(135) 0.039(3) 0.045(4) 0.048(3) 0.007(3) -0.009(3) 0.003(3)
C(136) 0.039(3) 0.047(4) 0.033(3) -0.006(3) -0.011(2) -0.002(2)
C(211) 0.028(3) 0.034(3) 0.022(2) -0.006(2) -0.001(2) 0.004(2)
C(212) 0.025(3) 0.038(3) 0.019(2) -0.004(2) 0.000(2) 0.003(2)
C(213) 0.039(3) 0.032(3) 0.041(3) 0.000(2) -0.001(2) 0.002(2)
C(214) 0.039(3) 0.043(3) 0.036(3) -0.006(3) 0.005(2) 0.014(2)
C(215) 0.026(3) 0.062(4) 0.026(3) -0.008(2) 0.004(2) 0.008(2)
C(216) 0.031(3) 0.043(3) 0.029(3) 0.003(2) 0.003(2) 0.001(2)
C(221) 0.027(3) 0.045(3) 0.024(2) -0.003(2) 0.004(2) -0.005(2)
C(222) 0.044(4) 0.048(4) 0.043(3) -0.009(3) 0.011(3) 0.000(3)
C(223) 0.066(5) 0.043(4) 0.062(4) -0.018(3) 0.014(3) -0.011(3)
C(224) 0.057(4) 0.079(5) 0.042(4) -0.027(4) 0.003(3) -0.022(3)
C(225) 0.038(3) 0.075(5) 0.032(3) -0.018(3) -0.003(2) -0.018(3)
C(226) 0.029(3) 0.049(4) 0.031(3) 0.001(2) -0.001(2) -0.001(2)
C(231) 0.027(3) 0.039(3) 0.025(3) -0.004(2) 0.002(2) 0.008(2)
C(232) 0.030(3) 0.039(3) 0.039(3) -0.002(2) 0.001(2) -0.008(2)
C(233) 0.037(3) 0.061(4) 0.037(3) -0.011(3) -0.007(3) -0.007(3)
C(234) 0.026(3) 0.072(5) 0.038(3) 0.001(3) 0.001(2) 0.012(3)
C(235) 0.032(3) 0.067(5) 0.041(3) 0.011(3) 0.003(2) 0.006(3)
C(236) 0.037(3) 0.057(4) 0.026(3) 0.009(3) 0.000(2) 0.002(2)

loop_
_atom_type_symbol
_atom_type_oxidation_number
_atom_type_number_in_cell
_atom_type_scat_dispersion_real
_atom_type_scat_dispersion_imag
_atom_type_scat_source
C 0 576 0.002 0.002
;International Tables for Crystallography
(1992, Vol. C, Tables 4.2.6.8 and 6.1.1.1)
;
H 0 448 0.000 0.000
;International Tables for Crystallography
(1992, Vol. C, Table 6.1.1.2)
;
P 0 32 0.090 0.095
;International Tables for Crystallography
(1992, Vol. C, Tables 4.2.6.8 and 6.1.1.1)
;
Pt 0 16 -2.352 8.388
;International Tables for Crystallography
(1992, Vol. C, Tables 4.2.6.8 and 6.1.1.1)
;

loop_
_exptl_crystal_face_index_h
_exptl_crystal_face_index_k
_exptl_crystal_face_index_l
_exptl_crystal_face_perp_dist
1 0 0 0.020
-1 0 0 0.120
0 1 0 0.050
0 -1 0 0.060
1 2 5 0.080
-1 -2 -5 0.150
-1 -1 0 0.100
5 -6 1 0.050
-5 6 -1 0.100

loop_
_geom_angle_atom_site_label_1
_geom_angle_atom_site_label_2
_geom_angle_atom_site_label_3
_geom_angle
_geom_angle_site_symmetry_1
_geom_angle_site_symmetry_2
_geom_angle_site_symmetry_3
_geom_angle_publ_flag
P(1) Pt(1) P(2) 103.71(5) . . . yes
P(1) Pt(1) C(112) 68.8(1) . . . yes
P(1) Pt(1) C(212) 157.1(1) . . 4_665 yes
P(2) Pt(1) C(112) 166.4(2) . . . yes
P(2) Pt(1) C(212) 92.7(1) . . 4_665 yes
C(112) Pt(1) C(212) 91.8(2) . . 4_665 yes
Pt(1) P(1) C(111) 83.9(2) . . . yes
Pt(1) P(1) C(121) 129.4(2) . . . yes
Pt(1) P(1) C(131) 116.0(2) . . . yes
C(111) P(1) C(121) 107.4(2) . . . yes
C(111) P(1) C(131) 109.7(2) . . . yes
C(121) P(1) C(131) 106.2(2) . . . yes
Pt(1) P(2) C(211) 123.5(2) . . . yes
Pt(1) P(2) C(221) 107.9(2) . . . yes
Pt(1) P(2) C(231) 113.4(2) . . . yes
C(211) P(2) C(221) 104.8(2) . . . yes
C(211) P(2) C(231) 100.0(2) . . . yes
C(221) P(2) C(231) 105.6(2) . . . yes
P(1) C(111) C(112) 101.4(3) . . . yes
P(1) C(111) C(116) 135.5(4) . . . yes
C(112) C(111) C(116) 123.1(5) . . . yes
Pt(1) C(112) C(111) 105.5(3) . . . yes
Pt(1) C(112) C(113) 136.6(4) . . . yes
C(111) C(112) C(113) 117.8(5) . . . yes
C(112) C(113) C(114) 119.2(5) . . . yes
C(112) C(113) H(1) 120.4 . . . no
C(114) C(113) H(1) 120.4 . . . no
C(113) C(114) C(115) 121.6(5) . . . yes
C(113) C(114) H(2) 119.2 . . . no
C(115) C(114) H(2) 119.2 . . . no
C(114) C(115) C(116) 120.0(5) . . . yes
C(114) C(115) H(3) 120.0 . . . no
C(116) C(115) H(3) 120.0 . . . no
C(111) C(116) C(115) 118.2(5) . . . yes
C(111) C(116) H(4) 120.9 . . . no
C(115) C(116) H(4) 120.9 . . . no
P(1) C(121) C(122) 118.1(4) . . . yes
P(1) C(121) C(126) 121.9(4) . . . yes
C(122) C(121) C(126) 119.8(4) . . . yes
C(121) C(122) C(123) 119.3(5) . . . yes
C(121) C(122) H(5) 120.4 . . . no
C(123) C(122) H(5) 120.4 . . . no
C(122) C(123) C(124) 120.4(5) . . . yes
C(122) C(123) H(6) 119.8 . . . no
C(124) C(123) H(6) 119.8 . . . no
C(123) C(124) C(125) 119.9(5) . . . yes
C(123) C(124) H(7) 120.0 . . . no
C(125) C(124) H(7) 120.0 . . . no
C(124) C(125) C(126) 120.5(5) . . . yes
C(124) C(125) H(8) 119.7 . . . no
C(126) C(125) H(8) 119.7 . . . no
C(121) C(126) C(125) 120.1(5) . . . yes
C(121) C(126) H(9) 119.9 . . . no
C(125) C(126) H(9) 119.9 . . . no
P(1) C(131) C(132) 117.0(4) . . . yes
P(1) C(131) C(136) 124.3(4) . . . yes
C(132) C(131) C(136) 118.4(5) . . . yes
C(131) C(132) C(133) 120.4(5) . . . yes
C(131) C(132) H(10) 119.8 . . . no
C(133) C(132) H(10) 119.8 . . . no
C(132) C(133) C(134) 119.8(5) . . . yes
C(132) C(133) H(11) 120.1 . . . no
C(134) C(133) H(11) 120.1 . . . no
C(133) C(134) C(135) 120.3(5) . . . yes
C(133) C(134) H(12) 119.8 . . . no
C(135) C(134) H(12) 119.8 . . . no
C(134) C(135) C(136) 120.4(5) . . . yes
C(134) C(135) H(13) 119.8 . . . no
C(136) C(135) H(13) 119.8 . . . no
C(131) C(136) C(135) 120.6(5) . . . yes
C(131) C(136) H(14) 119.7 . . . no
C(135) C(136) H(14) 119.7 . . . no
P(2) C(211) C(212) 121.2(4) . . . yes
P(2) C(211) C(216) 117.4(4) . . . yes
C(212) C(211) C(216) 121.0(5) . . . yes
Pt(1) C(212) C(211) 128.5(4) 4_665 . . yes
Pt(1) C(212) C(213) 115.2(4) 4_665 . . yes
C(211) C(212) C(213) 115.9(5) . . . yes
C(212) C(213) C(214) 122.9(5) . . . yes
C(212) C(213) H(15) 118.5 . . . no
C(214) C(213) H(15) 118.5 . . . no
C(213) C(214) C(215) 120.5(5) . . . yes
C(213) C(214) H(16) 119.8 . . . no
C(215) C(214) H(16) 119.8 . . . no
C(214) C(215) C(216) 118.5(5) . . . yes
C(214) C(215) H(17) 120.8 . . . no
C(216) C(215) H(17) 120.8 . . . no
C(211) C(216) C(215) 121.2(5) . . . yes
C(211) C(216) H(18) 119.4 . . . no
C(215) C(216) H(18) 119.4 . . . no
P(2) C(221) C(222) 120.2(4) . . . yes
P(2) C(221) C(226) 121.6(4) . . . yes
C(222) C(221) C(226) 117.9(5) . . . yes
C(221) C(222) C(223) 120.5(5) . . . yes
C(221) C(222) H(19) 119.7 . . . no
C(223) C(222) H(19) 119.7 . . . no
C(222) C(223) C(224) 120.3(6) . . . yes
C(222) C(223) H(20) 119.9 . . . no
C(224) C(223) H(20) 119.9 . . . no
C(223) C(224) C(225) 119.5(6) . . . yes
C(223) C(224) H(21) 120.3 . . . no
C(225) C(224) H(21) 120.3 . . . no
C(224) C(225) C(226) 122.0(6) . . . yes
C(224) C(225) H(22) 119.0 . . . no
C(226) C(225) H(22) 119.0 . . . no
C(221) C(226) C(225) 119.6(5) . . . yes
C(221) C(226) H(23) 120.2 . . . no
C(225) C(226) H(23) 120.2 . . . no
P(2) C(231) C(232) 115.2(4) . . . yes
P(2) C(231) C(236) 126.0(4) . . . yes
C(232) C(231) C(236) 118.8(5) . . . yes
C(231) C(232) C(233) 120.5(5) . . . yes
C(231) C(232) H(24) 119.8 . . . no
C(233) C(232) H(24) 119.8 . . . no
C(232) C(233) C(234) 120.3(5) . . . yes
C(232) C(233) H(25) 119.9 . . . no
C(234) C(233) H(25) 119.9 . . . no
C(233) C(234) C(235) 119.2(5) . . . yes
C(233) C(234) H(26) 120.4 . . . no
C(235) C(234) H(26) 120.4 . . . no
C(234) C(235) C(236) 121.2(5) . . . yes
C(234) C(235) H(27) 119.4 . . . no
C(236) C(235) H(27) 119.4 . . . no
C(231) C(236) C(235) 120.0(5) . . . yes
C(231) C(236) H(28) 120.0 . . . no
C(235) C(236) H(28) 120.0 . . . no

loop_
_geom_bond_atom_site_label_1
_geom_bond_atom_site_label_2
_geom_bond_distance
_geom_bond_site_symmetry_1
_geom_bond_site_symmetry_2
_geom_bond_publ_flag
Pt(1) P(1) 2.321(1) . . yes
Pt(1) P(2) 2.297(1) . . yes
Pt(1) C(112) 2.070(5) . . yes
Pt(1) C(212) 2.060(5) . 4_665 yes
P(1) C(111) 1.808(5) . . yes
P(1) C(121) 1.811(5) . . yes
P(1) C(131) 1.810(5) . . yes
P(2) C(211) 1.815(5) . . yes
P(2) C(221) 1.831(5) . . yes
P(2) C(231) 1.841(5) . . yes
C(111) C(112) 1.393(7) . . yes
C(111) C(116) 1.395(7) . . yes
C(112) C(113) 1.394(7) . . yes
C(113) C(114) 1.405(7) . . yes
C(113) H(1) 0.95 . . no
C(114) C(115) 1.381(9) . . yes
C(114) H(2) 0.95 . . no
C(115) C(116) 1.382(8) . . yes
C(115) H(3) 0.95 . . no
C(116) H(4) 0.95 . . no
C(121) C(122) 1.401(7) . . yes
C(121) C(126) 1.387(7) . . yes
C(122) C(123) 1.392(7) . . yes
C(122) H(5) 0.95 . . no
C(123) C(124) 1.377(8) . . yes
C(123) H(6) 0.95 . . no
C(124) C(125) 1.386(8) . . yes
C(124) H(7) 0.95 . . no
C(125) C(126) 1.374(7) . . yes
C(125) H(8) 0.95 . . no
C(126) H(9) 0.95 . . no
C(131) C(132) 1.399(7) . . yes
C(131) C(136) 1.395(7) . . yes
C(132) C(133) 1.394(8) . . yes
C(132) H(10) 0.95 . . no
C(133) C(134) 1.384(8) . . yes
C(133) H(11) 0.95 . . no
C(134) C(135) 1.368(8) . . yes
C(134) H(12) 0.95 . . no
C(135) C(136) 1.389(8) . . yes
C(135) H(13) 0.95 . . no
C(136) H(14) 0.95 . . no
C(211) C(212) 1.392(7) . . yes
C(211) C(216) 1.412(7) . . yes
C(212) C(213) 1.409(7) . . yes
C(213) C(214) 1.375(7) . . yes
C(213) H(15) 0.95 . . no
C(214) C(215) 1.383(8) . . yes
C(214) H(16) 0.95 . . no
C(215) C(216) 1.376(7) . . yes
C(215) H(17) 0.95 . . no
C(216) H(18) 0.95 . . no
C(221) C(222) 1.403(8) . . yes
C(221) C(226) 1.401(7) . . yes
C(222) C(223) 1.385(8) . . yes
C(222) H(19) 0.95 . . no
C(223) C(224) 1.369(9) . . yes
C(223) H(20) 0.95 . . no
C(224) C(225) 1.361(9) . . yes
C(224) H(21) 0.95 . . no
C(225) C(226) 1.372(7) . . yes
C(225) H(22) 0.95 . . no
C(226) H(23) 0.95 . . no
C(231) C(232) 1.386(7) . . yes
C(231) C(236) 1.388(7) . . yes
C(232) C(233) 1.390(7) . . yes
C(232) H(24) 0.95 . . no
C(233) C(234) 1.375(9) . . yes
C(233) H(25) 0.95 . . no
C(234) C(235) 1.374(8) . . yes
C(234) H(26) 0.95 . . no
C(235) C(236) 1.379(7) . . yes
C(235) H(27) 0.95 . . no
C(236) H(28) 0.95 . . no

loop_
_geom_contact_atom_site_label_1
_geom_contact_atom_site_label_2
_geom_contact_distance
_geom_contact_site_symmetry_1
_geom_contact_site_symmetry_2
_geom_contact_publ_flag
C(124) C(233) 3.587(8) . 13_666 no
C(132) C(224) 3.550(8) . 5_666 no
C(133) C(224) 3.499(9) . 5_666 no
C(215) C(215) 3.46(1) . 3_656 no
C(225) C(234) 3.591(8) . 3_656 no
Pt(1) Pt(1) 3.3875(4) . 4_665 yes

loop_
_geom_torsion_atom_site_label_1
_geom_torsion_atom_site_label_2
_geom_torsion_atom_site_label_3
_geom_torsion_atom_site_label_4
_geom_torsion_site_symmetry_1
_geom_torsion_site_symmetry_2
_geom_torsion_site_symmetry_3
_geom_torsion_site_symmetry_4
_geom_torsion
_geom_torsion_publ_flag
Pt(1) P(1) C(111) C(112) . . . . -5.1(3) no
Pt(1) P(1) C(111) C(116) . . . . 176.0(6) no
Pt(1) P(1) C(121) C(122) . . . . -10.6(5) no
Pt(1) P(1) C(121) C(126) . . . . 164.6(4) no
Pt(1) P(1) C(131) C(132) . . . . -45.2(4) no
Pt(1) P(1) C(131) C(136) . . . . 128.4(4) no
Pt(1) P(2) C(211) C(212) . . . . 14.2(5) no
Pt(1) P(2) C(211) C(216) . . . . -172.5(3) no
Pt(1) P(2) C(221) C(222) . . . . -66.8(5) no
Pt(1) P(2) C(221) C(226) . . . . 107.1(4) no
Pt(1) P(2) C(231) C(232) . . . . -61.6(4) no
Pt(1) P(2) C(231) C(236) . . . . 119.6(4) no
Pt(1) C(112) C(111) P(1) . . . . 6.0(4) no
Pt(1) C(112) C(111) C(116) . . . . -175.0(4) no
Pt(1) C(112) C(113) C(114) . . . . 176.6(5) no
Pt(1) C(212) C(211) P(2) . 4_665 4_665 4_665 3.0(7) no
Pt(1) C(212) C(211) C(216) . 4_665 4_665 4_665 -170.1(4) no
Pt(1) C(212) C(213) C(214) . 4_665 4_665 4_665 172.7(4) no
P(1) Pt(1) P(2) C(211) . . . . -124.0(2) no
P(1) Pt(1) P(2) C(221) . . . . 113.6(2) no
P(1) Pt(1) P(2) C(231) . . . . -3.0(2) no
P(1) Pt(1) C(112) C(111) . . . . -4.9(3) no
P(1) Pt(1) C(112) C(113) . . . . 178.5(6) no
P(1) Pt(1) C(212) C(211) . . 4_665 4_665 136.5(4) no
P(1) Pt(1) C(212) C(213) . . 4_665 4_665 -36.5(6) no
P(1) C(111) C(112) C(113) . . . . -176.6(4) no
P(1) C(111) C(116) C(115) . . . . 175.4(5) no
P(1) C(121) C(122) C(123) . . . . 176.3(4) no
P(1) C(121) C(126) C(125) . . . . -176.3(5) no
P(1) C(131) C(132) C(133) . . . . 173.0(4) no
P(1) C(131) C(136) C(135) . . . . -172.8(4) no
P(2) Pt(1) P(1) C(111) . . . . -164.4(2) no
P(2) Pt(1) P(1) C(121) . . . . 88.1(2) no
P(2) Pt(1) P(1) C(131) . . . . -55.4(2) no
P(2) Pt(1) C(112) C(111) . . . . 53.9(7) no
P(2) Pt(1) C(112) C(113) . . . . -122.8(6) no
P(2) Pt(1) C(212) C(211) . . 4_665 4_665 -87.3(4) no
P(2) Pt(1) C(212) C(213) . . 4_665 4_665 99.7(4) no
P(2) C(211) C(212) C(213) . . . . 175.9(4) no
P(2) C(211) C(216) C(215) . . . . -175.8(4) no
P(2) C(221) C(222) C(223) . . . . 177.8(5) no
P(2) C(221) C(226) C(225) . . . . -178.8(4) no
P(2) C(231) C(232) C(233) . . . . -179.6(4) no
P(2) C(231) C(236) C(235) . . . . 179.9(4) no
C(111) P(1) Pt(1) C(112) . . . . 3.6(2) no
C(111) P(1) Pt(1) C(212) . . . 4_665 -29.8(4) no
C(111) P(1) C(121) C(122) . . . . -107.1(4) no
C(111) P(1) C(121) C(126) . . . . 68.1(5) no
C(111) P(1) C(131) C(132) . . . . 47.6(4) no
C(111) P(1) C(131) C(136) . . . . -138.8(4) no
C(111) C(112) Pt(1) C(212) . . . 4_665 162.8(4) no
C(111) C(112) C(113) C(114) . . . . 0.2(8) no
C(111) C(116) C(115) C(114) . . . . 1.4(9) no
C(112) Pt(1) P(1) C(121) . . . . -103.9(3) no
C(112) Pt(1) P(1) C(131) . . . . 112.6(2) no
C(112) Pt(1) P(2) C(211) . . . . -179.1(6) no
C(112) Pt(1) P(2) C(221) . . . . 58.4(6) no
C(112) Pt(1) P(2) C(231) . . . . -58.2(6) no
C(112) Pt(1) C(212) C(211) . . 4_665 4_665 105.6(5) no
C(112) Pt(1) C(212) C(213) . . 4_665 4_665 -67.4(4) no
C(112) C(111) P(1) C(121) . . . . 124.3(3) no
C(112) C(111) P(1) C(131) . . . . -120.7(4) no
C(112) C(111) C(116) C(115) . . . . -3.2(8) no
C(112) C(113) C(114) C(115) . . . . -1.9(9) no
C(113) C(112) Pt(1) C(212) . . . 4_665 -13.9(6) no
C(113) C(112) C(111) C(116) . . . . 2.4(8) no
C(113) C(114) C(115) C(116) . . . . 1(1) no
C(116) C(111) P(1) C(121) . . . . -54.5(6) no
C(116) C(111) P(1) C(131) . . . . 60.5(6) no
C(121) P(1) Pt(1) C(212) . . . 4_665 -137.3(4) no
C(121) P(1) C(131) C(132) . . . . 163.4(4) no
C(121) P(1) C(131) C(136) . . . . -23.1(5) no
C(121) C(122) C(123) C(124) . . . . -0.7(9) no
C(121) C(126) C(125) C(124) . . . . 1.1(9) no
C(122) C(121) P(1) C(131) . . . . 135.6(4) no
C(122) C(121) C(126) C(125) . . . . -1.2(9) no
C(122) C(123) C(124) C(125) . . . . 0.6(9) no
C(123) C(122) C(121) C(126) . . . . 1.0(8) no
C(123) C(124) C(125) C(126) . . . . -1(1) no
C(126) C(121) P(1) C(131) . . . . -49.2(5) no
C(131) P(1) Pt(1) C(212) . . . 4_665 79.2(4) no
C(131) C(132) C(133) C(134) . . . . 0.9(9) no
C(131) C(136) C(135) C(134) . . . . -0.3(9) no
C(132) C(131) C(136) C(135) . . . . 0.7(8) no
C(132) C(133) C(134) C(135) . . . . -0.5(9) no
C(133) C(132) C(131) C(136) . . . . -1.0(8) no
C(133) C(134) C(135) C(136) . . . . 0.2(9) no
C(211) P(2) Pt(1) C(212) . . . 4_665 72.1(2) no
C(211) P(2) C(221) C(222) . . . . 159.9(4) no
C(211) P(2) C(221) C(226) . . . . -26.2(5) no
C(211) P(2) C(231) C(232) . . . . 71.9(4) no
C(211) P(2) C(231) C(236) . . . . -106.9(5) no
C(211) C(212) C(213) C(214) . . . . -1.2(8) no
C(211) C(216) C(215) C(214) . . . . 0.3(8) no
C(212) Pt(1) P(2) C(221) . 4_665 4_665 4_665 -50.4(2) no
C(212) Pt(1) P(2) C(231) . 4_665 4_665 4_665 -167.0(2) no
C(212) C(211) P(2) C(221) . . . . 138.0(4) no
C(212) C(211) P(2) C(231) . . . . -112.8(4) no
C(212) C(211) C(216) C(215) . . . . -2.5(8) no
C(212) C(213) C(214) C(215) . . . . -0.8(8) no
C(213) C(212) C(211) C(216) . . . . 2.8(7) no
C(213) C(214) C(215) C(216) . . . . 1.3(8) no
C(216) C(211) P(2) C(221) . . . . -48.7(4) no
C(216) C(211) P(2) C(231) . . . . 60.5(4) no
C(221) P(2) C(231) C(232) . . . . -179.5(4) no
C(221) P(2) C(231) C(236) . . . . 1.7(5) no
C(221) C(222) C(223) C(224) . . . . 0(1) no
C(221) C(226) C(225) C(224) . . . . 2(1) no
C(222) C(221) P(2) C(231) . . . . 54.8(5) no
C(222) C(221) C(226) C(225) . . . . -4.7(8) no
C(222) C(223) C(224) C(225) . . . . -3(1) no
C(223) C(222) C(221) C(226) . . . . 3.7(8) no
C(223) C(224) C(225) C(226) . . . . 2(1) no
C(226) C(221) P(2) C(231) . . . . -131.3(4) no
C(231) C(232) C(233) C(234) . . . . -0.4(9) no
C(231) C(236) C(235) C(234) . . . . -0.4(9) no
C(232) C(231) C(236) C(235) . . . . 1.2(8) no
C(232) C(233) C(234) C(235) . . . . 1.2(9) no
C(233) C(232) C(231) C(236) . . . . -0.7(8) no
C(233) C(234) C(235) C(236) . . . . -0.7(9) no
